data_4078315
loop_
_publ_author_name
'Zhu, Bolin'
'Chen, Yunfei'
'Shi, Wei'
'Li, Yuan'
'Hao, Xiaoting'

_publ_section_title
;
 Reactions of Doubly SiMe2-Bridged Bis(cyclopentadienyl) Complexes of
 Molybdenum and Iron Carbonyls: Competitive Ring-to-Metal Migrations of
 Hydrogen and SiMe2
;
_journal_issue 10
_journal_name_full Organometallics
_journal_page_first 4046
_journal_paper_doi 10.1021/om300305g
_journal_volume 31
_journal_year 2012
_chemical_formula_sum 'C10 H10 Mo O3 Si'
_chemical_formula_weight 302.21
_chemical_name_systematic
; 
 ? 
;
_space_group_IT_number 14
_symmetry_cell_setting monoclinic
_symmetry_space_group_name_Hall '-P 2ybc'
_symmetry_space_group_name_H-M 'P 1 21/c 1'
_atom_sites_solution_hydrogens geom
_atom_sites_solution_primary direct
_atom_sites_solution_secondary difmap
_audit_creation_method SHELXL-97
_cell_angle_alpha 90.00
_cell_angle_beta 109.8730(10)
_cell_angle_gamma 90.00
_cell_formula_units_Z 4
_cell_length_a 9.8847(5)
_cell_length_b 14.1797(8)
_cell_length_c 8.5840(5)
_cell_measurement_reflns_used 4510
_cell_measurement_temperature 296(2)
_cell_measurement_theta_max 28.29
_cell_measurement_theta_min 2.62
_cell_volume 1131.50(11)
_computing_cell_refinement 'Bruker SMART'
_computing_data_collection 'Bruker SMART'
_computing_data_reduction 'Bruker SAINT'
_computing_molecular_graphics 'Bruker SHELXTL'
_computing_publication_material 'Bruker SHELXTL'
_computing_structure_refinement 'SHELXL-97 (Sheldrick, 1997)'
_computing_structure_solution 'SHELXS-97 (Sheldrick, 1990)'
_diffrn_ambient_temperature 296(2)
_diffrn_measured_fraction_theta_full 0.999
_diffrn_measured_fraction_theta_max 0.999
_diffrn_measurement_device_type 'CCD area detector'
_diffrn_measurement_method 'phi and omega scans'
_diffrn_radiation_monochromator graphite
_diffrn_radiation_source 'fine-focus sealed tube'
_diffrn_radiation_type MoK\a
_diffrn_radiation_wavelength 0.71073
_diffrn_reflns_av_R_equivalents 0.0134
_diffrn_reflns_av_sigmaI/netI 0.0146
_diffrn_reflns_limit_h_max 11
_diffrn_reflns_limit_h_min -11
_diffrn_reflns_limit_k_max 16
_diffrn_reflns_limit_k_min -12
_diffrn_reflns_limit_l_max 9
_diffrn_reflns_limit_l_min -10
_diffrn_reflns_number 5702
_diffrn_reflns_theta_full 25.01
_diffrn_reflns_theta_max 25.01
_diffrn_reflns_theta_min 2.19
_exptl_absorpt_coefficient_mu 1.247
_exptl_absorpt_correction_T_max 0.8159
_exptl_absorpt_correction_T_min 0.7885
_exptl_absorpt_correction_type multi-scan
_exptl_absorpt_process_details SADABS
_exptl_crystal_colour COLOURLESS
_exptl_crystal_density_diffrn 1.774
_exptl_crystal_density_meas ?
_exptl_crystal_density_method 'not measured'
_exptl_crystal_description BLOCK
_exptl_crystal_F_000 600
_exptl_crystal_size_max 0.20
_exptl_crystal_size_mid 0.18
_exptl_crystal_size_min 0.17
_refine_diff_density_max 0.279
_refine_diff_density_min -0.676
_refine_diff_density_rms 0.099
_refine_ls_extinction_method none
_refine_ls_goodness_of_fit_ref 1.073
_refine_ls_hydrogen_treatment constr
_refine_ls_matrix_type full
_refine_ls_number_parameters 138
_refine_ls_number_reflns 1992
_refine_ls_number_restraints 0
_refine_ls_restrained_S_all 1.073
_refine_ls_R_factor_all 0.0216
_refine_ls_R_factor_gt 0.0203
_refine_ls_shift/su_max 0.001
_refine_ls_shift/su_mean 0.000
_refine_ls_structure_factor_coef Fsqd
_refine_ls_weighting_details 'calc w=1/[\s^2^(Fo^2^)+(0.0366P)^2^+0.2820P] where P=(Fo^2^+2Fc^2^)/3'
_refine_ls_weighting_scheme calc
_refine_ls_wR_factor_gt 0.0550
_refine_ls_wR_factor_ref 0.0560
_reflns_number_gt 1889
_reflns_number_total 1992
_reflns_threshold_expression >2sigma(I)
_cod_data_source_file om300305g_si_001.cif
_cod_data_source_block 111223a
_cod_depositor_comments
;
The following automatic conversions were performed:

'_symmetry_cell_setting' value 'Monoclinic' changed to 'monoclinic'
according to /home/saulius/struct/CIF-dictionaries/cif_core.dic
dictionary named 'cif_core.dic' version 2.4.1 from
2010-06-29.

'_exptl_absorpt_correction_type' value 'MULTI-SCAN'
changed to 'multi-scan' according to
/home/saulius/struct/CIF-dictionaries/cif_core.dic dictionary named
'cif_core.dic' version 2.4.1 from 2010-06-29.

Automatic conversion script
Id: cif_fix_values 1715 2011-07-08 13:25:40Z adriana 

The following automatic conversions were performed:

'_exptl_crystal_density_meas' value 'NONE' was changed to '?' - the
value is perceived as not measured.

Automatic conversion script
Id: cif_fix_values 3008 2015-01-20 13:52:24Z robertas 
;
_cod_original_sg_symbol_H-M P2(1)/c
_cod_database_code 4078315

loop_
_symmetry_equiv_pos_as_xyz
'x, y, z'
'-x, y+1/2, -z+1/2'
'-x, -y, -z'
'x, -y-1/2, z-1/2'

loop_
_atom_site_label
_atom_site_type_symbol
_atom_site_fract_x
_atom_site_fract_y
_atom_site_fract_z
_atom_site_U_iso_or_equiv
_atom_site_adp_type
_atom_site_occupancy
_atom_site_symmetry_multiplicity
_atom_site_calc_flag
_atom_site_refinement_flags
Mo1 Mo 0.727869(17) 0.054520(12) 0.71697(2) 0.03077(9) Uani 1 1 d .
Si1 Si 0.31240(6) 0.07521(4) 0.51133(7) 0.02820(13) Uani 1 1 d .
O1 O 0.7338(2) 0.15296(13) 0.3950(2) 0.0620(5) Uani 1 1 d .
O2 O 0.9831(2) 0.19742(17) 0.8443(3) 0.0874(7) Uani 1 1 d .
O3 O 0.9906(2) -0.08151(16) 0.8146(3) 0.0670(5) Uani 1 1 d .
C1 C 0.4837(2) 0.05932(14) 0.6947(3) 0.0357(5) Uani 1 1 d .
C2 C 0.5581(2) 0.1358(2) 0.7976(3) 0.0522(6) Uani 1 1 d .
H2 H 0.5415 0.1995 0.7726 0.063 Uiso 1 1 calc R
C3 C 0.6603(3) 0.0992(3) 0.9421(3) 0.0684(9) Uani 1 1 d .
H3 H 0.7221 0.1344 1.0286 0.082 Uiso 1 1 calc R
C4 C 0.6532(3) 0.0009(3) 0.9335(3) 0.0637(8) Uani 1 1 d .
H4 H 0.7092 -0.0407 1.0132 0.076 Uiso 1 1 calc R
C5 C 0.5462(2) -0.02411(19) 0.7827(3) 0.0429(5) Uani 1 1 d .
H5 H 0.5204 -0.0854 0.7463 0.052 Uiso 1 1 calc R
C6 C 0.1687(2) 0.08237(17) 0.6079(3) 0.0413(5) Uani 1 1 d .
H6A H 0.1954 0.1284 0.6952 0.062 Uiso 1 1 calc R
H6B H 0.1578 0.0219 0.6526 0.062 Uiso 1 1 calc R
H6C H 0.0794 0.1005 0.5254 0.062 Uiso 1 1 calc R
C7 C 0.3257(3) 0.19707(16) 0.4315(4) 0.0526(6) Uani 1 1 d .
H7A H 0.2421 0.2097 0.3366 0.079 Uiso 1 1 calc R
H7B H 0.4102 0.2013 0.4006 0.079 Uiso 1 1 calc R
H7C H 0.3318 0.2425 0.5165 0.079 Uiso 1 1 calc R
C8 C 0.7289(2) 0.11459(15) 0.5105(3) 0.0388(5) Uani 1 1 d .
C9 C 0.8906(3) 0.14571(19) 0.7986(3) 0.0533(6) Uani 1 1 d .
C10 C 0.8932(2) -0.03153(18) 0.7741(3) 0.0423(5) Uani 1 1 d .

loop_
_atom_site_aniso_label
_atom_site_aniso_U_11
_atom_site_aniso_U_22
_atom_site_aniso_U_33
_atom_site_aniso_U_23
_atom_site_aniso_U_13
_atom_site_aniso_U_12
Mo1 0.02107(13) 0.04086(14) 0.03013(13) -0.00591(6) 0.00840(9) -0.00178(6)
Si1 0.0220(3) 0.0311(3) 0.0329(3) 0.0000(2) 0.0112(2) 0.0003(2)
O1 0.0711(12) 0.0551(11) 0.0601(12) 0.0176(9) 0.0224(10) -0.0094(9)
O2 0.0626(13) 0.0961(16) 0.1063(18) -0.0441(14) 0.0326(13) -0.0461(13)
O3 0.0403(10) 0.0886(13) 0.0614(12) 0.0074(11) 0.0032(9) 0.0265(10)
C1 0.0236(10) 0.0520(13) 0.0343(12) -0.0094(8) 0.0133(9) -0.0012(8)
C2 0.0314(11) 0.0702(17) 0.0562(15) -0.0298(13) 0.0165(11) -0.0012(11)
C3 0.0308(13) 0.132(3) 0.0422(14) -0.0363(17) 0.0119(11) -0.0046(15)
C4 0.0359(13) 0.125(3) 0.0318(13) 0.0157(15) 0.0132(11) 0.0063(15)
C5 0.0285(11) 0.0660(15) 0.0368(12) 0.0115(11) 0.0143(9) 0.0014(11)
C6 0.0273(11) 0.0566(13) 0.0432(13) -0.0083(10) 0.0162(9) -0.0008(10)
C7 0.0537(14) 0.0381(12) 0.0692(17) 0.0075(11) 0.0252(13) 0.0015(11)
C8 0.0339(11) 0.0351(11) 0.0471(13) -0.0006(10) 0.0133(9) -0.0027(9)
C9 0.0418(13) 0.0647(16) 0.0555(15) -0.0192(12) 0.0194(12) -0.0103(12)
C10 0.0305(12) 0.0578(14) 0.0348(12) 0.0001(10) 0.0064(9) -0.0003(11)

loop_
_atom_type_symbol
_atom_type_description
_atom_type_scat_dispersion_real
_atom_type_scat_dispersion_imag
_atom_type_scat_source
C C 0.0033 0.0016 'International Tables Vol C Tables 4.2.6.8 and 6.1.1.4'
H H 0.0000 0.0000 'International Tables Vol C Tables 4.2.6.8 and 6.1.1.4'
O O 0.0106 0.0060 'International Tables Vol C Tables 4.2.6.8 and 6.1.1.4'
Si Si 0.0817 0.0704 'International Tables Vol C Tables 4.2.6.8 and 6.1.1.4'
Mo Mo -1.6832 0.6857 'International Tables Vol C Tables 4.2.6.8 and 6.1.1.4'

loop_
_geom_angle_atom_site_label_1
_geom_angle_atom_site_label_2
_geom_angle_atom_site_label_3
_geom_angle
_geom_angle_site_symmetry_3
C10 Mo1 C8 103.59(9) .
C10 Mo1 C9 79.15(11) .
C8 Mo1 C9 77.63(10) .
C10 Mo1 C2 148.98(10) .
C8 Mo1 C2 106.15(10) .
C9 Mo1 C2 98.71(9) .
C10 Mo1 C3 114.18(11) .
C8 Mo1 C3 135.83(12) .
C9 Mo1 C3 87.52(10) .
C2 Mo1 C3 35.11(10) .
C10 Mo1 C5 106.61(9) .
C8 Mo1 C5 131.46(8) .
C9 Mo1 C5 144.79(9) .
C2 Mo1 C5 58.27(11) .
C3 Mo1 C5 58.09(10) .
C10 Mo1 C4 93.45(10) .
C8 Mo1 C4 162.14(9) .
C9 Mo1 C4 111.38(11) .
C2 Mo1 C4 58.15(11) .
C3 Mo1 C4 34.69(13) .
C5 Mo1 C4 35.04(9) .
C10 Mo1 C1 141.35(9) .
C8 Mo1 C1 103.46(8) .
C9 Mo1 C1 133.69(9) .
C2 Mo1 C1 35.65(8) .
C3 Mo1 C1 59.11(8) .
C5 Mo1 C1 35.36(8) .
C4 Mo1 C1 58.98(8) .
C10 Mo1 Si1 69.64(7) 3_656
C8 Mo1 Si1 71.11(6) 3_656
C9 Mo1 Si1 128.12(7) 3_656
C2 Mo1 Si1 129.00(6) 3_656
C3 Mo1 Si1 142.78(9) 3_656
C5 Mo1 Si1 84.94(7) 3_656
C4 Mo1 Si1 110.89(9) 3_656
C1 Mo1 Si1 93.94(5) 3_656
C6 Si1 C7 105.60(11) .
C6 Si1 C1 103.69(10) .
C7 Si1 C1 105.00(11) .
C6 Si1 Mo1 115.07(8) 3_656
C7 Si1 Mo1 112.63(9) 3_656
C1 Si1 Mo1 113.84(6) 3_656
C5 C1 C2 105.2(2) .
C5 C1 Si1 130.01(16) .
C2 C1 Si1 123.29(17) .
C5 C1 Mo1 71.70(12) .
C2 C1 Mo1 71.02(12) .
Si1 C1 Mo1 132.30(11) .
C3 C2 C1 109.2(3) .
C3 C2 Mo1 72.86(14) .
C1 C2 Mo1 73.33(12) .
C3 C2 H2 125.4 .
C1 C2 H2 125.4 .
Mo1 C2 H2 120.1 .
C4 C3 C2 108.3(2) .
C4 C3 Mo1 73.08(13) .
C2 C3 Mo1 72.03(14) .
C4 C3 H3 125.9 .
C2 C3 H3 125.9 .
Mo1 C3 H3 120.8 .
C3 C4 C5 107.9(2) .
C3 C4 Mo1 72.23(15) .
C5 C4 Mo1 72.19(13) .
C3 C4 H4 126.0 .
C5 C4 H4 126.0 .
Mo1 C4 H4 121.3 .
C4 C5 C1 109.4(3) .
C4 C5 Mo1 72.78(14) .
C1 C5 Mo1 72.95(12) .
C4 C5 H5 125.3 .
C1 C5 H5 125.3 .
Mo1 C5 H5 120.7 .
Si1 C6 H6A 109.5 .
Si1 C6 H6B 109.5 .
H6A C6 H6B 109.5 .
Si1 C6 H6C 109.5 .
H6A C6 H6C 109.5 .
H6B C6 H6C 109.5 .
Si1 C7 H7A 109.5 .
Si1 C7 H7B 109.5 .
H7A C7 H7B 109.5 .
Si1 C7 H7C 109.5 .
H7A C7 H7C 109.5 .
H7B C7 H7C 109.5 .
O1 C8 Mo1 176.6(2) .
O2 C9 Mo1 179.7(2) .
O3 C10 Mo1 177.0(2) .

loop_
_geom_bond_atom_site_label_1
_geom_bond_atom_site_label_2
_geom_bond_distance
_geom_bond_site_symmetry_2
Mo1 C10 1.964(2) .
Mo1 C8 1.970(2) .
Mo1 C9 1.996(2) .
Mo1 C2 2.326(2) .
Mo1 C3 2.337(2) .
Mo1 C5 2.340(2) .
Mo1 C4 2.348(2) .
Mo1 C1 2.356(2) .
Mo1 Si1 2.6178(6) 3_656
Si1 C6 1.875(2) .
Si1 C7 1.880(2) .
Si1 C1 1.893(2) .
Si1 Mo1 2.6177(6) 3_656
O1 C8 1.146(3) .
O2 C9 1.133(3) .
O3 C10 1.150(3) .
C1 C5 1.426(3) .
C1 C2 1.434(3) .
C2 C3 1.406(4) .
C2 H2 0.9300 .
C3 C4 1.396(5) .
C3 H3 0.9300 .
C4 C5 1.411(4) .
C4 H4 0.9300 .
C5 H5 0.9300 .
C6 H6A 0.9600 .
C6 H6B 0.9600 .
C6 H6C 0.9600 .
C7 H7A 0.9600 .
C7 H7B 0.9600 .
C7 H7C 0.9600 .

loop_
_geom_torsion_atom_site_label_1
_geom_torsion_atom_site_label_2
_geom_torsion_atom_site_label_3
_geom_torsion_atom_site_label_4
_geom_torsion
_geom_torsion_site_symmetry_1
C6 Si1 C1 C5 83.5(2) .
C7 Si1 C1 C5 -165.9(2) .
Mo1 Si1 C1 C5 -42.3(2) 3_656
C6 Si1 C1 C2 -80.4(2) .
C7 Si1 C1 C2 30.2(2) .
Mo1 Si1 C1 C2 153.87(17) 3_656
C6 Si1 C1 Mo1 -174.46(13) .
C7 Si1 C1 Mo1 -63.86(16) .
Mo1 Si1 C1 Mo1 59.77(14) 3_656
C10 Mo1 C1 C5 13.7(2) .
C8 Mo1 C1 C5 147.04(14) .
C9 Mo1 C1 C5 -127.32(16) .
C2 Mo1 C1 C5 -113.9(2) .
C3 Mo1 C1 C5 -77.21(18) .
C4 Mo1 C1 C5 -36.53(16) .
Si1 Mo1 C1 C5 75.54(13) 3_656
C10 Mo1 C1 C2 127.65(18) .
C8 Mo1 C1 C2 -99.03(16) .
C9 Mo1 C1 C2 -13.4(2) .
C3 Mo1 C1 C2 36.72(18) .
C5 Mo1 C1 C2 113.9(2) .
C4 Mo1 C1 C2 77.40(19) .
Si1 Mo1 C1 C2 -170.54(15) 3_656
C10 Mo1 C1 Si1 -114.19(17) .
C8 Mo1 C1 Si1 19.12(15) .
C9 Mo1 C1 Si1 104.76(17) .
C2 Mo1 C1 Si1 118.2(2) .
C3 Mo1 C1 Si1 154.87(19) .
C5 Mo1 C1 Si1 -127.9(2) .
C4 Mo1 C1 Si1 -164.45(19) .
Si1 Mo1 C1 Si1 -52.39(13) 3_656
C5 C1 C2 C3 -0.5(3) .
Si1 C1 C2 C3 166.75(16) .
Mo1 C1 C2 C3 -64.53(16) .
C5 C1 C2 Mo1 64.06(15) .
Si1 C1 C2 Mo1 -128.72(16) .
C10 Mo1 C2 C3 10.5(3) .
C8 Mo1 C2 C3 -152.46(19) .
C9 Mo1 C2 C3 -72.9(2) .
C5 Mo1 C2 C3 78.4(2) .
C4 Mo1 C2 C3 36.92(18) .
C1 Mo1 C2 C3 116.9(3) .
Si1 Mo1 C2 C3 129.03(17) 3_656
C10 Mo1 C2 C1 -106.35(19) .
C8 Mo1 C2 C1 90.69(16) .
C9 Mo1 C2 C1 170.24(16) .
C3 Mo1 C2 C1 -116.9(3) .
C5 Mo1 C2 C1 -38.46(14) .
C4 Mo1 C2 C1 -79.94(17) .
Si1 Mo1 C2 C1 12.18(19) 3_656
C1 C2 C3 C4 0.2(3) .
Mo1 C2 C3 C4 -64.59(16) .
C1 C2 C3 Mo1 64.83(16) .
C10 Mo1 C3 C4 -57.80(16) .
C8 Mo1 C3 C4 155.90(15) .
C9 Mo1 C3 C4 -134.73(16) .
C2 Mo1 C3 C4 116.3(2) .
C5 Mo1 C3 C4 37.33(13) .
C1 Mo1 C3 C4 79.00(14) .
Si1 Mo1 C3 C4 29.9(2) 3_656
C10 Mo1 C3 C2 -174.09(17) .
C8 Mo1 C3 C2 39.6(2) .
C9 Mo1 C3 C2 108.97(19) .
C5 Mo1 C3 C2 -78.96(18) .
C4 Mo1 C3 C2 -116.3(2) .
C1 Mo1 C3 C2 -37.30(15) .
Si1 Mo1 C3 C2 -86.4(2) 3_656
C2 C3 C4 C5 0.1(3) .
Mo1 C3 C4 C5 -63.81(16) .
C2 C3 C4 Mo1 63.90(17) .
C10 Mo1 C4 C3 129.35(15) .
C8 Mo1 C4 C3 -68.0(4) .
C9 Mo1 C4 C3 49.65(17) .
C2 Mo1 C4 C3 -37.37(14) .
C5 Mo1 C4 C3 -116.3(2) .
C1 Mo1 C4 C3 -79.41(15) .
Si1 Mo1 C4 C3 -161.14(12) 3_656
C10 Mo1 C4 C5 -114.37(18) .
C8 Mo1 C4 C5 48.3(5) .
C9 Mo1 C4 C5 165.93(17) .
C2 Mo1 C4 C5 78.91(18) .
C3 Mo1 C4 C5 116.3(2) .
C1 Mo1 C4 C5 36.87(15) .
Si1 Mo1 C4 C5 -44.87(19) 3_656
C3 C4 C5 C1 -0.4(3) .
Mo1 C4 C5 C1 -64.23(16) .
C3 C4 C5 Mo1 63.84(16) .
C2 C1 C5 C4 0.5(3) .
Si1 C1 C5 C4 -165.50(17) .
Mo1 C1 C5 C4 64.13(16) .
C2 C1 C5 Mo1 -63.60(15) .
Si1 C1 C5 Mo1 130.37(18) .
C10 Mo1 C5 C4 71.6(2) .
C8 Mo1 C5 C4 -162.22(18) .
C9 Mo1 C5 C4 -23.1(3) .
C2 Mo1 C5 C4 -78.53(19) .
C3 Mo1 C5 C4 -36.95(19) .
C1 Mo1 C5 C4 -117.3(2) .
Si1 Mo1 C5 C4 138.57(18) 3_656
C10 Mo1 C5 C1 -171.10(13) .
C8 Mo1 C5 C1 -44.91(19) .
C9 Mo1 C5 C1 94.20(19) .
C2 Mo1 C5 C1 38.78(14) .
C3 Mo1 C5 C1 80.36(16) .
C4 Mo1 C5 C1 117.3(2) .
Si1 Mo1 C5 C1 -104.12(13) 3_656
C10 Mo1 C8 O1 -89(3) .
C9 Mo1 C8 O1 -14(3) .
C2 Mo1 C8 O1 82(3) .
C3 Mo1 C8 O1 59(3) .
C5 Mo1 C8 O1 143(3) .
C4 Mo1 C8 O1 108(3) .
C1 Mo1 C8 O1 118(3) .
Si1 Mo1 C8 O1 -152(3) 3_656
C10 Mo1 C9 O2 76(63) .
C8 Mo1 C9 O2 -30(63) .
C2 Mo1 C9 O2 -135(63) .
C3 Mo1 C9 O2 -168(100) .
C5 Mo1 C9 O2 180(100) .
C4 Mo1 C9 O2 166(100) .
C1 Mo1 C9 O2 -127(63) .
Si1 Mo1 C9 O2 23(63) 3_656
C8 Mo1 C10 O3 152(4) .
C9 Mo1 C10 O3 78(4) .
C2 Mo1 C10 O3 -11(4) .
C3 Mo1 C10 O3 -5(4) .
C5 Mo1 C10 O3 -67(4) .
C4 Mo1 C10 O3 -33(4) .
C1 Mo1 C10 O3 -75(4) .
Si1 Mo1 C10 O3 -144(4) 3_656
